data_4329807
loop_
_publ_author_name
'Goutam Mukherjee'
'Puspendra Singh'
'Chandrasekhar Ganguri'
'Sagar Sharma'
'Harkesh B. Singh'
'Nidhi Goel'
'Udai P. Singh'
'Ray J. Butcher'

_publ_contact_author_address
;
Department of Chemistry
Indian Institute of Technology Bombay
Powai, Mumbai-40076
India
;
_publ_contact_author_email chhbsia@chem.iitb.ac.in
_publ_contact_author_name 'Prof. Harkesh B. Singh'
_publ_section_title
;
 Selenadiazolopyridine: A Synthon for Supramolecular Assembly and
 Complexes with Metallophilic Interactions
;
_journal_name_full 'Inorganic Chemistry'
_journal_page_first 8128
_journal_page_last 8140
_journal_paper_doi 10.1021/ic3005272
_journal_volume 51
_journal_year 2012
_chemical_formula_moiety 'C15 H9 Cl2 Cu2 N9 Se3'
_chemical_formula_sum 'C15 H9 Cl2 Cu2 N9 Se3'
_chemical_formula_weight 750.17
_chemical_name_systematic
; 
 ? 
;
_space_group_IT_number 15
_symmetry_cell_setting monoclinic
_symmetry_space_group_name_Hall '-C 2yc'
_symmetry_space_group_name_H-M 'C 1 2/c 1'
_atom_sites_solution_hydrogens geom
_atom_sites_solution_primary direct
_atom_sites_solution_secondary difmap
_audit_creation_method SHELXL-97
_cell_angle_alpha 90.00
_cell_angle_beta 112.678(7)
_cell_angle_gamma 90.00
_cell_formula_units_Z 4
_cell_length_a 17.964(2)
_cell_length_b 9.3797(9)
_cell_length_c 12.7632(17)
_cell_measurement_reflns_used 4392
_cell_measurement_temperature 100(2)
_cell_measurement_theta_max 29.021
_cell_measurement_theta_min 2.457
_cell_volume 1984.3(4)
_computing_cell_refinement 'Bruker Apex 2'
_computing_data_collection 'Bruker Apex 2'
_computing_data_reduction 'Bruker SAINT'
_computing_molecular_graphics 'Bruker SHELXTL (Sheldrick, 2008)'
_computing_publication_material 'Bruker SHELXTL'
_computing_structure_refinement 'SHELXL-97 (Sheldrick, 2008)'
_computing_structure_solution 'SHELXS-97 (Sheldrick, 2008)'
_diffrn_ambient_temperature 100(2)
_diffrn_measured_fraction_theta_full 0.998
_diffrn_measured_fraction_theta_max 0.969
_diffrn_measurement_device_type 'Bruker Apex 2 CCD area detector'
_diffrn_measurement_method '\w scans'
_diffrn_radiation_monochromator graphite
_diffrn_radiation_source 'fine-focus sealed tube'
_diffrn_radiation_type MoK\a
_diffrn_radiation_wavelength 0.71073
_diffrn_reflns_av_R_equivalents 0.0458
_diffrn_reflns_av_sigmaI/netI 0.0467
_diffrn_reflns_limit_h_max 25
_diffrn_reflns_limit_h_min -24
_diffrn_reflns_limit_k_max 12
_diffrn_reflns_limit_k_min -13
_diffrn_reflns_limit_l_max 17
_diffrn_reflns_limit_l_min -17
_diffrn_reflns_number 15519
_diffrn_reflns_theta_full 25.50
_diffrn_reflns_theta_max 30.04
_diffrn_reflns_theta_min 2.75
_exptl_absorpt_coefficient_mu 7.942
_exptl_absorpt_correction_T_max 1.000
_exptl_absorpt_correction_T_min 0.626
_exptl_absorpt_correction_type multi-scan
_exptl_absorpt_process_details 'Sadabs (Sheldrick, 1996)'
_exptl_crystal_colour 'pale orange'
_exptl_crystal_density_diffrn 2.511
_exptl_crystal_description prism
_exptl_crystal_F_000 1424
_exptl_crystal_size_max 0.41
_exptl_crystal_size_mid 0.26
_exptl_crystal_size_min 0.19
_refine_diff_density_max 1.797
_refine_diff_density_min -0.935
_refine_diff_density_rms 0.205
_refine_ls_extinction_method none
_refine_ls_goodness_of_fit_ref 1.139
_refine_ls_hydrogen_treatment constr
_refine_ls_matrix_type full
_refine_ls_number_parameters 178
_refine_ls_number_reflns 2825
_refine_ls_number_restraints 197
_refine_ls_restrained_S_all 1.111
_refine_ls_R_factor_all 0.0900
_refine_ls_R_factor_gt 0.0614
_refine_ls_shift/su_max 0.000
_refine_ls_shift/su_mean 0.000
_refine_ls_structure_factor_coef Fsqd
_refine_ls_weighting_details 'calc w=1/[\s^2^(Fo^2^)+(0.0220P)^2^+58.5616P] where P=(Fo^2^+2Fc^2^)/3'
_refine_ls_weighting_scheme calc
_refine_ls_wR_factor_gt 0.1270
_refine_ls_wR_factor_ref 0.1365
_reflns_number_gt 2128
_reflns_number_total 2825
_reflns_threshold_expression >2sigma(I)
_cod_data_source_file ic3005272_si_002_04.cif
_cod_data_source_block 7
_cod_original_sg_symbol_H-M 'C 2/c'
_cod_database_code 4329807

loop_
_symmetry_equiv_pos_as_xyz
'x, y, z'
'-x, y, -z+1/2'
'x+1/2, y+1/2, z'
'-x+1/2, y+1/2, -z+1/2'
'-x, -y, -z'
'x, -y, z-1/2'
'-x+1/2, -y+1/2, -z'
'x+1/2, -y+1/2, z-1/2'

loop_
_atom_site_label
_atom_site_type_symbol
_atom_site_fract_x
_atom_site_fract_y
_atom_site_fract_z
_atom_site_U_iso_or_equiv
_atom_site_adp_type
_atom_site_occupancy
_atom_site_symmetry_multiplicity
_atom_site_calc_flag
_atom_site_refinement_flags
_atom_site_disorder_assembly
_atom_site_disorder_group
Cu Cu 0.08611(5) 0.44448(9) 0.29000(7) 0.0204(2) Uani 1 1 d D . .
Cl1A Cl 0.23311(11) 0.4346(3) 0.3312(2) 0.0420(7) Uani 0.898(4) 1 d PD A .
Cl1B Cl 0.2295(4) 0.522(2) 0.3771(19) 0.0420(7) Uani 0.102(4) 1 d PD A .
Se1A Se 0.13705(5) 0.69238(9) 0.14558(8) 0.0238(2) Uani 0.8973(18) 1 d PD A 1
N2A N 0.0597(3) 0.5787(8) 0.1603(6) 0.0181(13) Uani 0.8973(18) 1 d PDU A 1
N3A N 0.0659(4) 0.8068(8) 0.0440(5) 0.0240(14) Uani 0.8973(18) 1 d PD A 1
N1A N -0.0823(2) 0.5764(5) 0.0837(4) 0.0181(14) Uani 0.8973(18) 1 d PGDU . 1
C1A C -0.0089(2) 0.6347(7) 0.0929(5) 0.0182(13) Uani 0.8973(18) 1 d PGDU A 1
C2A C -0.0073(2) 0.7541(8) 0.0292(7) 0.0201(14) Uani 0.8973(18) 1 d PGD A 1
C3A C -0.0791(3) 0.8151(6) -0.0437(6) 0.027(2) Uani 0.8973(18) 1 d PGDU A 1
H3AA H -0.0781 0.8967 -0.0872 0.033 Uiso 0.8973(18) 1 calc PR A 1
C4A C -0.1525(2) 0.7568(5) -0.0529(4) 0.0230(15) Uani 0.8973(18) 1 d PGDU A 1
H4AA H -0.2016 0.7985 -0.1027 0.028 Uiso 0.8973(18) 1 calc PR A 1
C5A C -0.1541(2) 0.6374(5) 0.0108(4) 0.0164(13) Uani 0.8973(18) 1 d PGDU A 1
H5AA H -0.2043 0.5975 0.0045 0.020 Uiso 0.8973(18) 1 calc PR A 1
Se1C Se -0.1479(4) 0.6972(8) -0.0101(6) 0.0238(2) Uani 0.1027(18) 1 d PD A 2
N2C N -0.0689(14) 0.596(6) 0.096(5) 0.0181(13) Uani 0.1027(18) 1 d PDU . 2
N3C N -0.0827(15) 0.824(6) -0.036(6) 0.0240(14) Uani 0.1027(18) 1 d PD A 2
N1C N 0.0711(13) 0.586(5) 0.150(4) 0.0181(14) Uani 0.1027(18) 1 d PGDU A 2
C1C C -0.0036(10) 0.643(5) 0.083(5) 0.0182(13) Uani 0.1027(18) 1 d PGDU A 2
C2C C -0.0079(11) 0.763(6) 0.016(6) 0.0201(14) Uani 0.1027(18) 1 d PGD A 2
C3C C 0.0624(14) 0.825(6) 0.017(5) 0.027(2) Uani 0.1027(18) 1 d PGDU A 2
H3CA H 0.0594 0.9069 -0.0287 0.033 Uiso 0.1027(18) 1 calc PR A 2
C4C C 0.1370(11) 0.768(5) 0.084(4) 0.0230(15) Uani 0.1027(18) 1 d PGD A 2
H4CA H 0.1851 0.8109 0.0842 0.028 Uiso 0.1027(18) 1 calc PR A 2
C5C C 0.1414(9) 0.649(5) 0.150(4) 0.0164(13) Uani 0.1027(18) 1 d PGDU A 2
H5CA H 0.1924 0.6097 0.1962 0.020 Uiso 0.1027(18) 1 calc PR A 2
Se1B Se 0.15215(13) 0.1192(2) 0.34022(18) 0.0255(4) Uani 0.50 1 d PD . .
N2B N 0.0723(7) 0.2452(14) 0.2913(15) 0.014(5) Uani 0.50 1 d PDU . .
N3B N 0.0894(6) -0.0352(12) 0.3047(11) 0.021(3) Uani 0.50 1 d PDU . .
N1B N -0.0690(6) 0.2289(7) 0.2106(15) 0.020(6) Uani 0.50 1 d PGDU . .
C1B C 0.0068(5) 0.1658(7) 0.2571(13) 0.015(2) Uani 0.50 1 d PGDU . .
C2B C 0.0137(4) 0.0181(7) 0.2620(10) 0.015(3) Uani 0.50 1 d PGDU . .
C3B C -0.0551(5) -0.0664(6) 0.2203(9) 0.025(3) Uani 0.50 1 d PGD . .
H3BA H -0.0503 -0.1684 0.2236 0.030 Uiso 0.50 1 d PR A .
C4B C -0.1308(4) -0.0032(11) 0.1737(10) 0.028(3) Uani 0.50 1 d PGDU . .
H4BA H -0.1784 -0.0616 0.1449 0.033 Uiso 0.50 1 d PR . .
C5B C -0.1378(5) 0.1444(11) 0.1689(14) 0.033(8) Uani 0.50 1 d PGDU . .
H5BA H -0.1901 0.1881 0.1367 0.040 Uiso 0.50 1 d PR A .

loop_
_atom_site_aniso_label
_atom_site_aniso_U_11
_atom_site_aniso_U_22
_atom_site_aniso_U_33
_atom_site_aniso_U_23
_atom_site_aniso_U_13
_atom_site_aniso_U_12
Cu 0.0164(4) 0.0155(4) 0.0285(4) 0.0031(3) 0.0076(3) 0.0007(3)
Cl1A 0.0166(8) 0.0395(13) 0.0679(16) -0.0252(11) 0.0142(9) -0.0037(8)
Cl1B 0.0166(8) 0.0395(13) 0.0679(16) -0.0252(11) 0.0142(9) -0.0037(8)
Se1A 0.0221(4) 0.0206(4) 0.0320(4) 0.0027(4) 0.0141(3) -0.0016(3)
N2A 0.0182(14) 0.0181(14) 0.0183(14) 0.0000(7) 0.0074(8) -0.0004(7)
N3A 0.035(3) 0.020(3) 0.019(3) 0.004(3) 0.013(3) 0.003(3)
N1A 0.019(2) 0.016(3) 0.018(3) -0.004(2) 0.005(2) -0.0014(19)
C1A 0.0185(14) 0.0182(14) 0.0180(15) -0.0005(7) 0.0070(8) 0.0006(7)
C2A 0.032(3) 0.015(3) 0.016(4) -0.002(3) 0.012(3) 0.000(3)
C3A 0.035(3) 0.027(3) 0.021(3) -0.002(2) 0.012(2) 0.000(2)
C4A 0.031(3) 0.019(3) 0.023(3) -0.003(3) 0.015(3) -0.008(3)
C5A 0.0170(14) 0.0162(15) 0.0162(14) 0.0004(7) 0.0066(8) -0.0013(7)
Se1C 0.0221(4) 0.0206(4) 0.0320(4) 0.0027(4) 0.0141(3) -0.0016(3)
N2C 0.0182(14) 0.0181(14) 0.0183(14) 0.0000(7) 0.0074(8) -0.0004(7)
N3C 0.035(3) 0.020(3) 0.019(3) 0.004(3) 0.013(3) 0.003(3)
N1C 0.019(2) 0.016(3) 0.018(3) -0.004(2) 0.005(2) -0.0014(19)
C1C 0.0185(14) 0.0182(14) 0.0180(15) -0.0005(7) 0.0070(8) 0.0006(7)
C2C 0.032(3) 0.015(3) 0.016(4) -0.002(3) 0.012(3) 0.000(3)
C3C 0.035(3) 0.027(3) 0.021(3) -0.002(2) 0.012(2) 0.000(2)
C4C 0.031(3) 0.019(3) 0.023(3) -0.003(3) 0.015(3) -0.008(3)
C5C 0.0170(14) 0.0162(15) 0.0162(14) 0.0004(7) 0.0066(8) -0.0013(7)
Se1B 0.0251(7) 0.0176(7) 0.0325(10) 0.0058(7) 0.0098(6) 0.0067(8)
N2B 0.015(5) 0.014(5) 0.015(5) 0.0005(10) 0.006(2) 0.0000(10)
N3B 0.024(4) 0.019(4) 0.021(4) 0.005(3) 0.009(4) 0.008(4)
N1B 0.020(6) 0.019(6) 0.020(6) -0.0003(10) 0.008(2) -0.0001(10)
C1B 0.014(2) 0.015(2) 0.014(2) -0.0001(10) 0.0052(12) -0.0001(10)
C2B 0.016(5) 0.017(4) 0.013(4) 0.001(4) 0.006(4) 0.001(3)
C3B 0.025(7) 0.034(9) 0.017(7) -0.007(6) 0.008(6) -0.007(7)
C4B 0.027(5) 0.028(5) 0.027(5) -0.005(4) 0.009(4) -0.001(4)
C5B 0.033(9) 0.031(9) 0.034(9) -0.001(4) 0.012(5) 0.003(4)

loop_
_atom_type_symbol
_atom_type_description
_atom_type_scat_dispersion_real
_atom_type_scat_dispersion_imag
_atom_type_scat_source
C C 0.0033 0.0016 'International Tables Vol C Tables 4.2.6.8 and 6.1.1.4'
H H 0.0000 0.0000 'International Tables Vol C Tables 4.2.6.8 and 6.1.1.4'
N N 0.0061 0.0033 'International Tables Vol C Tables 4.2.6.8 and 6.1.1.4'
Se Se -0.0929 2.2259 'International Tables Vol C Tables 4.2.6.8 and 6.1.1.4'
Cu Cu 0.3201 1.2651 'International Tables Vol C Tables 4.2.6.8 and 6.1.1.4'
Cl Cl 0.1484 0.1585 'International Tables Vol C Tables 4.2.6.8 and 6.1.1.4'

loop_
_geom_angle_atom_site_label_1
_geom_angle_atom_site_label_2
_geom_angle_atom_site_label_3
_geom_angle
_geom_angle_site_symmetry_1
_geom_angle_site_symmetry_3
N2B Cu N2A 130.2(6) . .
N2A Cu N1B 129.5(6) . 2
N2B Cu N1A 123.0(6) . 2
N2A Cu N1A 101.7(3) . 2
N1B Cu N1A 123.2(6) 2 2
N2B Cu N2C 127(2) . 2
N2A Cu N2C 95(2) . 2
N1B Cu N2C 127(2) 2 2
N2B Cu N1C 129.9(16) . .
N1B Cu N1C 129.4(16) 2 .
N1A Cu N1C 104.4(14) 2 .
N2C Cu N1C 99(3) 2 .
N2B Cu Cl1A 95.4(4) . .
N2A Cu Cl1A 95.32(18) . .
N1B Cu Cl1A 96.3(3) 2 .
N1A Cu Cl1A 102.16(13) 2 .
N2C Cu Cl1A 107.5(6) 2 .
N1C Cu Cl1A 88.9(6) . .
N2B Cu Cl1B 113.7(6) . .
N2A Cu Cl1B 93.5(6) . .
N1B Cu Cl1B 114.8(6) 2 .
N1A Cu Cl1B 79.4(5) 2 .
N2C Cu Cl1B 84.1(8) 2 .
N1C Cu Cl1B 88.2(9) . .
Cl1A Cu Cl1B 23.7(4) . .
N2B Cu Cu 82.8(4) . 2
N2A Cu Cu 79.89(17) . 2
N1B Cu Cu 81.8(3) 2 2
N1A Cu Cu 85.48(12) 2 2
N2C Cu Cu 79.8(6) 2 2
N1C Cu Cu 86.1(6) . 2
Cl1A Cu Cu 171.74(8) . 2
Cl1B Cu Cu 161.9(5) . 2
Cl1B Cl1A Cu 78.1(2) . .
Cl1A Cl1B Cu 78.1(2) . .
N3A Se1A N2A 93.7(3) . .
C1A N2A Se1A 105.1(4) . .
C1A N2A Cu 131.6(4) . .
Se1A N2A Cu 120.7(3) . .
C2A N3A Se1A 105.5(4) . .
C1A N1A C5A 120.0 . .
C1A N1A Cu 119.2(2) . 2
C5A N1A Cu 118.0(2) . 2
N2A C1A C2A 118.7(4) . .
N2A C1A N1A 121.3(4) . .
C2A C1A N1A 120.0 . .
N3A C2A C3A 123.1(4) . .
N3A C2A C1A 116.9(4) . .
C3A C2A C1A 120.0 . .
C2A C3A C4A 120.0 . .
C2A C3A H3AA 120.0 . .
C4A C3A H3AA 120.0 . .
C5A C4A C3A 120.0 . .
C5A C4A H4AA 120.0 . .
C3A C4A H4AA 120.0 . .
C4A C5A N1A 120.0 . .
C4A C5A H5AA 120.0 . .
N1A C5A H5AA 120.0 . .
N3C Se1C N2C 96.0(10) . .
C1C N2C Se1C 102.3(12) . .
C1C N2C Cu 132.3(15) . 2
Se1C N2C Cu 125.4(13) . 2
C2C N3C Se1C 102.5(12) . .
C1C N1C C5C 120.0 . .
C1C N1C Cu 122.0(15) . .
C5C N1C Cu 115.6(15) . .
N2C C1C N1C 119.2(13) . .
N2C C1C C2C 120.0(13) . .
N1C C1C C2C 120.0 . .
N3C C2C C1C 116.7(12) . .
N3C C2C C3C 122.7(13) . .
C1C C2C C3C 120.0 . .
C4C C3C C2C 120.0 . .
C4C C3C H3CA 120.0 . .
C2C C3C H3CA 120.0 . .
C3C C4C C5C 120.0 . .
C3C C4C H4CA 120.0 . .
C5C C4C H4CA 120.0 . .
C4C C5C N1C 120.0 . .
C4C C5C H5CA 120.0 . .
N1C C5C H5CA 120.0 . .
C5B Se1B C4B 118(2) 2 2
C4B Se1B N1B 109.6(5) 2 2
C4B Se1B N2B 114.6(6) 2 .
C5B Se1B N3B 99(2) 2 .
N1B Se1B N3B 91.0(4) 2 .
N2B Se1B N3B 96.0(6) . .
C5B Se1B C3B 92(2) 2 2
N1B Se1B C3B 83.9(3) 2 2
N2B Se1B C3B 88.9(5) . 2
C1B N2B C5B 104.5(12) . 2
C5B N2B C1B 109.4(10) 2 2
C1B N2B Se1B 103.8(8) . .
C1B N2B Se1B 108.7(8) 2 .
N1B N2B Cu 167(8) 2 .
C1B N2B Cu 131.4(7) . .
C5B N2B Cu 124.1(12) 2 .
C1B N2B Cu 126.3(8) 2 .
Se1B N2B Cu 124.8(7) . .
C3B N3B C4B 171(5) 2 2
C2B N3B Se1B 104.0(7) . .
Se1B N3B C2B 109.4(6) . 2
C2B N3B C5B 93.7(8) . 2
C2B N3B C5B 99.1(6) 2 2
N2B N1B C5B 105(8) 2 .
C1B N1B C5B 115.2(4) 2 .
C1B N1B C5B 120.0 . .
N2B N1B Se1B 107(7) 2 2
C1B N1B Se1B 113.3(5) 2 2
C1B N1B Se1B 118.1(3) . 2
C1B N1B Cu 127.9(9) 2 2
C1B N1B Cu 123.0(6) . 2
C5B N1B Cu 116.9(6) . 2
Se1B N1B Cu 118.8(5) 2 2
N1B C1B N1B 124.7(9) 2 .
N2B C1B N1B 120.2(6) . .
C1B C1B C2B 94.62(16) 2 .
N1B C1B C2B 115.2(9) 2 .
N2B C1B C2B 119.7(6) . .
N1B C1B C2B 120.0 . .
N1B C1B C2B 101.2(5) . 2
N1B C1B N2B 120.4(7) 2 2
N2B C1B N2B 115.9(10) . 2
C2B C1B N2B 124.3(7) . 2
C2B C1B N2B 105.6(9) 2 2
C3B C2B C3B 95.9(7) 2 .
N3B C2B C3B 123.5(7) . .
N3B C2B C1B 116.5(7) . .
C3B C2B C1B 120.0 . .
N3B C2B C1B 125.5(9) . 2
C3B C2B C1B 110.8(7) . 2
C3B C2B N3B 114.2(7) 2 2
C1B C2B N3B 101.5(4) . 2
C1B C2B N3B 92.2(7) 2 2
C3B C2B C4B 139.29(10) . 2
C1B C2B C4B 100.6 . 2
C1B C2B C4B 109.6(7) 2 2
N3B C2B C4B 157.5(5) 2 2
N3B C3B C2B 103.0(12) 2 2
N3B C3B C2B 118.0(12) 2 .
C2B C3B C4B 105.4(5) 2 .
C2B C3B C4B 120.0 . .
C2B C3B Se1B 83.5(5) 2 2
C2B C3B Se1B 98.0(3) . 2
N3B C3B H3BA 121.8 2 .
C2B C3B H3BA 134.3 2 .
C2B C3B H3BA 120.0 . .
C4B C3B H3BA 120.0 . .
N3B C4B Se1B 130.6(13) 2 2
N3B C4B C5B 118.3(10) 2 .
C5B C4B C3B 120.0 . .
Se1B C4B C2B 101.2(4) 2 2
N3B C4B H4BA 121.6 2 .
Se1B C4B H4BA 107.6 2 .
C5B C4B H4BA 120.0 . .
C3B C4B H4BA 120.0 . .
C4B C5B N1B 120.0 . .
C4B C5B N2B 126.2(7) . 2
N1B C5B N3B 99.3(4) . 2
N2B C5B N3B 105.6(8) 2 2
C4B C5B H5BA 120.0 . .
N1B C5B H5BA 120.0 . .
N2B C5B H5BA 113.8 2 .

loop_
_geom_bond_atom_site_label_1
_geom_bond_atom_site_label_2
_geom_bond_distance
_geom_bond_site_symmetry_2
Cu N2B 1.887(14) .
Cu N2A 1.987(6) .
Cu N1B 2.045(6) 2
Cu N1A 2.055(4) 2
Cu N2C 2.14(2) 2
Cu N1C 2.16(4) .
Cu Cl1A 2.487(2) .
Cu Cl1B 2.488(2) .
Cu Cu 2.8598(15) 2
Se1A N3A 1.786(6) .
Se1A N2A 1.818(6) .
N2A C1A 1.310(6) .
N3A C2A 1.348(7) .
N1A C1A 1.3900 .
N1A C5A 1.3900 .
N1A Cu 2.054(4) 2
C1A C2A 1.3900 .
C2A C3A 1.3900 .
C3A C4A 1.3900 .
C3A H3AA 0.9500 .
C4A C5A 1.3900 .
C4A H4AA 0.9500 .
C5A H5AA 0.9500 .
Se1C N3C 1.790(17) .
Se1C N2C 1.804(17) .
Se1C C1C 2.453(15) .
Se1C C2C 2.483(15) .
N2C C1C 1.322(16) .
N2C Cu 2.14(2) 2
N3C C2C 1.375(16) .
N1C C1C 1.3900 .
N1C C5C 1.3900 .
C1C C2C 1.3900 .
C2C C3C 1.3900 .
C3C C4C 1.3900 .
C3C H3CA 0.9500 .
C4C C5C 1.3900 .
C4C H4CA 0.9500 .
C5C H5CA 0.9500 .
Se1B N1B 1.722(11) 2
Se1B N2B 1.776(11) .
Se1B N3B 1.783(11) .
Se1B C3B 2.373(7) 2
N2B C1B 1.316(12) .
N2B C5B 1.440(13) 2
N2B C1B 1.509(19) 2
N3B C2B 1.351(11) .
N1B C1B 1.3900 .
N1B C5B 1.3900 .
N1B Se1B 1.722(11) 2
N1B Cu 2.045(6) 2
C1B C2B 1.3900 .
C1B C2B 1.430(3) 2
C1B N2B 1.509(19) 2
C2B C3B 1.3900 .
C2B C1B 1.430(4) 2
C3B C4B 1.3900 .
C3B H3BA 0.9600 .
C4B C5B 1.3900 .
C4B H4BA 0.9601 .
C5B Se1B 0.336(12) 2
C5B N2B 1.44(2) 2
C5B H5BA 0.9601 .

loop_
_geom_torsion_atom_site_label_1
_geom_torsion_atom_site_label_2
_geom_torsion_atom_site_label_3
_geom_torsion_atom_site_label_4
_geom_torsion
_geom_torsion_site_symmetry_1
_geom_torsion_site_symmetry_4
N2B Cu Cl1A Cl1B -142.1(16) . .
N2A Cu Cl1A Cl1B 86.6(15) . .
N1B Cu Cl1A Cl1B -142.6(16) 2 .
N1A Cu Cl1A Cl1B -16.6(15) 2 .
N2C Cu Cl1A Cl1B -11(3) 2 .
N1C Cu Cl1A Cl1B 88(2) . .
Cu Cu Cl1A Cl1B 140.8(15) 2 .
N2B Cu Cl1B Cl1A 41.9(17) . .
N2A Cu Cl1B Cl1A -95.2(14) . .
N1B Cu Cl1B Cl1A 41.7(17) 2 .
N1A Cu Cl1B Cl1A 163.5(15) 2 .
N2C Cu Cl1B Cl1A 170(3) 2 .
N1C Cu Cl1B Cl1A -92(2) . .
Cu Cu Cl1B Cl1A -163.0(6) 2 .
N3A Se1A N2A C1A -0.9(5) . .
N3A Se1A N2A Cu -164.6(4) . .
N2B Cu N2A C1A 78.0(9) . .
N1B Cu N2A C1A 76.9(9) 2 .
N1A Cu N2A C1A -76.7(7) 2 .
N2C Cu N2A C1A -72.2(10) 2 .
N1C Cu N2A C1A 168(14) . .
Cl1A Cu N2A C1A 179.7(7) . .
Cl1B Cu N2A C1A -156.6(8) . .
Cu Cu N2A C1A 6.4(7) 2 .
N2B Cu N2A Se1A -123.3(7) . .
N1B Cu N2A Se1A -124.4(6) 2 .
N1A Cu N2A Se1A 82.0(4) 2 .
N2C Cu N2A Se1A 86.5(8) 2 .
N1C Cu N2A Se1A -33(14) . .
Cl1A Cu N2A Se1A -21.6(4) . .
Cl1B Cu N2A Se1A 2.1(6) . .
Cu Cu N2A Se1A 165.2(4) 2 .
N2A Se1A N3A C2A 0.0(5) . .
Se1A N2A C1A C2A 1.6(6) . .
Cu N2A C1A C2A 162.8(5) . .
Se1A N2A C1A N1A -178.9(4) . .
Cu N2A C1A N1A -17.7(10) . .
C5A N1A C1A N2A -179.5(7) . .
Cu N1A C1A N2A 19.6(7) 2 .
C5A N1A C1A C2A 0.0 . .
Cu N1A C1A C2A -160.9(4) 2 .
Se1A N3A C2A C3A 179.5(4) . .
Se1A N3A C2A C1A 0.9(6) . .
N2A C1A C2A N3A -1.8(7) . .
N1A C1A C2A N3A 178.7(7) . .
N2A C1A C2A C3A 179.5(7) . .
N1A C1A C2A C3A 0.0 . .
N3A C2A C3A C4A -178.6(8) . .
C1A C2A C3A C4A 0.0 . .
C2A C3A C4A C5A 0.0 . .
C3A C4A C5A N1A 0.0 . .
C1A N1A C5A C4A 0.0 . .
Cu N1A C5A C4A 161.1(4) 2 .
N3C Se1C N2C C1C -14(5) . .
C2C Se1C N2C C1C -6(3) . .
N3C Se1C N2C Cu 165(5) . 2
C1C Se1C N2C Cu 179(9) . 2
C2C Se1C N2C Cu 173(6) . 2
N2C Se1C N3C C2C 13(5) . .
C1C Se1C N3C C2C 5(3) . .
N2B Cu N1C C1C 85(4) . .
N2A Cu N1C C1C -10(13) . .
N1B Cu N1C C1C 84(4) 2 .
N1A Cu N1C C1C -76(3) 2 .
N2C Cu N1C C1C -71(3) 2 .
Cl1A Cu N1C C1C -178(3) . .
Cl1B Cu N1C C1C -155(3) . .
Cu Cu N1C C1C 8(3) 2 .
N2B Cu N1C C5C -112(2) . .
N2A Cu N1C C5C 153(16) . .
N1B Cu N1C C5C -114(2) 2 .
N1A Cu N1C C5C 86(3) 2 .
N2C Cu N1C C5C 91(2) 2 .
Cl1A Cu N1C C5C -16(3) . .
Cl1B Cu N1C C5C 8(3) . .
Cu Cu N1C C5C 170(3) 2 .
Se1C N2C C1C N1C -179(4) . .
Cu N2C C1C N1C 2(10) 2 .
Se1C N2C C1C C2C 12(6) . .
Cu N2C C1C C2C -168(5) 2 .
Cu N2C C1C Se1C -179(9) 2 .
C5C N1C C1C N2C -170(6) . .
Cu N1C C1C N2C -8(7) . .
C5C N1C C1C C2C 0.0 . .
Cu N1C C1C C2C 162(4) . .
C5C N1C C1C Se1C -174(16) . .
Cu N1C C1C Se1C -12(17) . .
N3C Se1C C1C N2C 165(5) . .
C2C Se1C C1C N2C 170(5) . .
N3C Se1C C1C N1C 169(15) . .
N2C Se1C C1C N1C 5(15) . .
C2C Se1C C1C N1C 174(15) . .
N3C Se1C C1C C2C -5(3) . .
N2C Se1C C1C C2C -170(5) . .
Se1C N3C C2C C1C -9(6) . .
Se1C N3C C2C C3C 179(4) . .
N2C C1C C2C N3C -2(7) . .
N1C C1C C2C N3C -172(6) . .
Se1C C1C C2C N3C 7(4) . .
N2C C1C C2C C3C 170(6) . .
N1C C1C C2C C3C 0.0 . .
Se1C C1C C2C C3C 178(4) . .
N2C C1C C2C Se1C -9(4) . .
N1C C1C C2C Se1C -178(4) . .
N2C Se1C C2C N3C -165(5) . .
C1C Se1C C2C N3C -171(5) . .
N3C Se1C C2C C1C 171(5) . .
N2C Se1C C2C C1C 6(3) . .
N3C Se1C C2C C3C -2(17) . .
N2C Se1C C2C C3C -167(18) . .
C1C Se1C C2C C3C -173(17) . .
N3C C2C C3C C4C 171(7) . .
C1C C2C C3C C4C 0.0 . .
Se1C C2C C3C C4C 173(19) . .
C2C C3C C4C C5C 0.0 . .
C3C C4C C5C N1C 0.0 . .
C1C N1C C5C C4C 0.0 . .
Cu N1C C5C C4C -163(4) . .
C4B Se1B N2B N1B 1(15) 2 2
N3B Se1B N2B N1B -1(14) . 2
C3B Se1B N2B N1B 1(14) 2 2
C4B Se1B N2B C1B 4(2) 2 .
N1B Se1B N2B C1B 3(14) 2 .
N3B Se1B N2B C1B 2.2(9) . .
C3B Se1B N2B C1B 3.7(11) 2 .
C4B Se1B N2B C1B 1(2) 2 2
N1B Se1B N2B C1B -1(13) 2 2
N3B Se1B N2B C1B -1.2(16) . 2
C3B Se1B N2B C1B 0.3(16) 2 2
C4B Se1B N2B Cu -174.8(16) 2 .
N1B Se1B N2B Cu -176(15) 2 .
N3B Se1B N2B Cu -176.5(12) . .
C3B Se1B N2B Cu -175.0(11) 2 .
N2A Cu N2B C1B -65.2(15) . .
N1A Cu N2B C1B 84.9(13) 2 .
N2C Cu N2B C1B 76.6(18) 2 .
N1C Cu N2B C1B -73.7(16) . .
Cl1A Cu N2B C1B -166.8(12) . .
Cl1B Cu N2B C1B 177.5(12) . .
Cu Cu N2B C1B 5.1(12) 2 .
N2A Cu N2B C5B 113(2) . 2
N1A Cu N2B C5B -97(2) 2 2
N2C Cu N2B C5B -105(2) 2 2
N1C Cu N2B C5B 105(2) . 2
Cl1A Cu N2B C5B 11(2) . 2
Cl1B Cu N2B C5B -4(2) . 2
Cu Cu N2B C5B -177(2) 2 2
N2A Cu N2B C1B -61(2) . 2
N1A Cu N2B C1B 89(2) 2 2
N2C Cu N2B C1B 80(2) 2 2
N1C Cu N2B C1B -70(2) . 2
Cl1A Cu N2B C1B -162.9(19) . 2
Cl1B Cu N2B C1B -178.6(18) . 2
Cu Cu N2B C1B 8.9(19) 2 2
N2A Cu N2B Se1B 113.2(10) . .
N1A Cu N2B Se1B -96.7(11) 2 .
N2C Cu N2B Se1B -105.0(16) 2 .
N1C Cu N2B Se1B 104.7(13) . .
Cl1A Cu N2B Se1B 11.6(12) . .
Cl1B Cu N2B Se1B -4.1(15) . .
Cu Cu N2B Se1B -176.6(12) 2 .
C5B Se1B N3B C3B 11(6) 2 2
C4B Se1B N3B C3B -163(10) 2 2
N1B Se1B N3B C3B 12(6) 2 2
N2B Se1B N3B C3B 12(6) . 2
C5B Se1B N3B C4B 174(9) 2 2
N1B Se1B N3B C4B 175(4) 2 2
N2B Se1B N3B C4B 175(5) . 2
C3B Se1B N3B C4B 163(10) 2 2
C5B Se1B N3B C2B -2(6) 2 .
C4B Se1B N3B C2B -177(4) 2 .
N1B Se1B N3B C2B -1.7(11) 2 .
N2B Se1B N3B C2B -1.6(10) . .
C3B Se1B N3B C2B -14(6) 2 .
C5B Se1B N3B C2B 2(5) 2 2
C4B Se1B N3B C2B -173(5) 2 2
N1B Se1B N3B C2B 2.0(11) 2 2
N2B Se1B N3B C2B 2.1(10) . 2
C3B Se1B N3B C2B -10(5) 2 2
C4B Se1B N3B C5B -174(9) 2 2
N1B Se1B N3B C5B 1(5) 2 2
N2B Se1B N3B C5B 1(5) . 2
C3B Se1B N3B C5B -11(6) 2 2
N1B N2B C1B C1B -143(31) 2 2
C5B N2B C1B C1B -147(12) 2 2
Se1B N2B C1B C1B -147(11) . 2
Cu N2B C1B C1B 32(10) . 2
C5B N2B C1B N1B -4(21) 2 2
C1B N2B C1B N1B 143(31) 2 2
Se1B N2B C1B N1B -4(22) . 2
Cu N2B C1B N1B 174(23) . 2
N1B N2B C1B N1B -174(22) 2 .
C5B N2B C1B N1B -178.7(19) 2 .
C1B N2B C1B N1B -32(10) 2 .
Se1B N2B C1B N1B -178.8(7) . .
Cu N2B C1B N1B 0(2) . .
N1B N2B C1B C2B 2(22) 2 .
C5B N2B C1B C2B -2.2(13) 2 .
C1B N2B C1B C2B 145(11) 2 .
Se1B N2B C1B C2B -2.3(8) . .
Cu N2B C1B C2B 176.3(14) . .
N1B N2B C1B C2B -5(22) 2 2
C5B N2B C1B C2B -9.4(13) 2 2
C1B N2B C1B C2B 137(12) 2 2
Se1B N2B C1B C2B -10(2) . 2
Cu N2B C1B C2B 169(2) . 2
N1B N2B C1B N2B -175(24) 2 2
C5B N2B C1B N2B -179(3) 2 2
C1B N2B C1B N2B -32(9) 2 2
Se1B N2B C1B N2B -179.2(19) . 2
Cu N2B C1B N2B -0.5(13) . 2
N2B N1B C1B C1B -143(30) 2 2
C5B N1B C1B C1B 38(12) . 2
Se1B N1B C1B C1B 38(12) 2 2
Cu N1B C1B C1B -146(13) 2 2
N2B N1B C1B N1B -5(18) 2 2
C1B N1B C1B N1B 138(14) 2 2
C5B N1B C1B N1B 176(2) . 2
Se1B N1B C1B N1B 176(3) 2 2
Cu N1B C1B N1B -8.7(15) 2 2
N2B N1B C1B N2B -5(20) 2 .
C1B N1B C1B N2B 138(13) 2 .
Cu N1B C1B N2B -8.1(17) 2 .
C1B N1B C1B C2B -38(12) 2 .
C5B N1B C1B C2B 0.0 . .
Se1B N1B C1B C2B -0.2(7) 2 .
Cu N1B C1B C2B 175.4(13) 2 .
N2B N1B C1B C2B -177(20) 2 2
C1B N1B C1B C2B -34(11) 2 2
C5B N1B C1B C2B 3.8(9) . 2
Se1B N1B C1B C2B 3.6(12) 2 2
Cu N1B C1B C2B 179.2(15) 2 2
C1B N1B C1B N2B 143(30) 2 2
Cu N1B C1B N2B -3(18) 2 2
C3B N3B C2B C2B -24(5) 2 2
C4B N3B C2B C2B 145(9) 2 2
Se1B N3B C2B C2B 147(7) . 2
C5B N3B C2B C2B 147(8) 2 2
C4B N3B C2B C3B 169(6) 2 2
Se1B N3B C2B C3B 172(3) . 2
C2B N3B C2B C3B 24(5) 2 2
C5B N3B C2B C3B 171(4) 2 2
C3B N3B C2B C3B 7(3) 2 .
C4B N3B C2B C3B 176(4) 2 .
Se1B N3B C2B C3B 178.2(7) . .
C2B N3B C2B C3B 31(6) 2 .
C5B N3B C2B C3B 177.8(17) 2 .
C3B N3B C2B C1B -171(4) 2 .
C4B N3B C2B C1B -2(3) 2 .
Se1B N3B C2B C1B 0.6(10) . .
C2B N3B C2B C1B -147(7) 2 .
C5B N3B C2B C1B 0.3(11) 2 .
C3B N3B C2B C1B -167(4) 2 2
C4B N3B C2B C1B 2(3) 2 2
Se1B N3B C2B C1B 5(2) . 2
C2B N3B C2B C1B -142(8) 2 2
C5B N3B C2B C1B 4.5(11) 2 2
C3B N3B C2B N3B 3(2) 2 2
C4B N3B C2B N3B 172(4) 2 2
Se1B N3B C2B N3B 174.4(15) . 2
C2B N3B C2B N3B 27(5) 2 2
C5B N3B C2B N3B 174(2) 2 2
C3B N3B C2B C4B -169(6) 2 2
Se1B N3B C2B C4B 2(3) . 2
C2B N3B C2B C4B -145(9) 2 2
C5B N3B C2B C4B 2(2) 2 2
C1B C1B C2B C2B -7(6) 2 2
N1B C1B C2B C2B -165(4) 2 2
N2B C1B C2B C2B -165(3) . 2
N1B C1B C2B C2B 11(3) . 2
N2B C1B C2B C2B 11(3) 2 2
C1B C1B C2B C3B 152(9) 2 2
N1B C1B C2B C3B -6(4) 2 2
N2B C1B C2B C3B -6(3) . 2
N1B C1B C2B C3B 171(4) . 2
C2B C1B C2B C3B 159(6) 2 2
N2B C1B C2B C3B 171(4) 2 2
C1B C1B C2B N3B 159(8) 2 .
N1B C1B C2B N3B 1(2) 2 .
N2B C1B C2B N3B 1.2(9) . .
N1B C1B C2B N3B 177.7(12) . .
C2B C1B C2B N3B 166(4) 2 .
N2B C1B C2B N3B 178(2) 2 .
C1B C1B C2B C3B -19(7) 2 .
N1B C1B C2B C3B -176(2) 2 .
N2B C1B C2B C3B -176.5(11) . .
N1B C1B C2B C3B 0.0 . .
C2B C1B C2B C3B -11(3) 2 .
N2B C1B C2B C3B 0.1(18) 2 .
N1B C1B C2B C1B -158(9) 2 2
N2B C1B C2B C1B -158(8) . 2
N1B C1B C2B C1B 19(7) . 2
C2B C1B C2B C1B 7(6) 2 2
N2B C1B C2B C1B 19(6) 2 2
C1B C1B C2B N3B -17(7) 2 2
N1B C1B C2B N3B -175(2) 2 2
N2B C1B C2B N3B -174.9(12) . 2
N1B C1B C2B N3B 1.6(6) . 2
C2B C1B C2B N3B -10(2) 2 2
N2B C1B C2B N3B 2(2) 2 2
C1B C1B C2B C4B 159(8) 2 2
N1B C1B C2B C4B 1(2) 2 2
N2B C1B C2B C4B 0.7(10) . 2
N1B C1B C2B C4B 177.2(17) . 2
C2B C1B C2B C4B 166(4) 2 2
N2B C1B C2B C4B 177(2) 2 2
C2B C2B C3B N3B -14(4) 2 2
C3B C2B C3B N3B -170(3) 2 2
N3B C2B C3B N3B -173(2) . 2
C1B C2B C3B N3B 4.9(19) . 2
C1B C2B C3B N3B 2(2) 2 2
C4B C2B C3B N3B -171(3) 2 2
C3B C2B C3B C2B -155(6) 2 2
N3B C2B C3B C2B -158(5) . 2
C1B C2B C3B C2B 19(4) . 2
C1B C2B C3B C2B 16(4) 2 2
N3B C2B C3B C2B 14(4) 2 2
C4B C2B C3B C2B -156(6) 2 2
C2B C2B C3B C4B -19(4) 2 .
C3B C2B C3B C4B -174(2) 2 .
N3B C2B C3B C4B -177.5(13) . .
C1B C2B C3B C4B 0.0 . .
C1B C2B C3B C4B -3.3(14) 2 .
N3B C2B C3B C4B -4.9(19) 2 .
C4B C2B C3B C4B -176(3) 2 .
C2B C2B C3B C3B 155(6) 2 2
N3B C2B C3B C3B -3.1(14) . 2
C1B C2B C3B C3B 174(2) . 2
C1B C2B C3B C3B 171(3) 2 2
N3B C2B C3B C3B 170(3) 2 2
C4B C2B C3B C3B -1.3(8) 2 2
C2B C2B C3B Se1B -19(4) 2 2
C3B C2B C3B Se1B -174(2) 2 2
N3B C2B C3B Se1B -177.4(11) . 2
C1B C2B C3B Se1B 0.1(5) . 2
C1B C2B C3B Se1B -3.2(13) 2 2
N3B C2B C3B Se1B -4.8(19) 2 2
C4B C2B C3B Se1B -176(2) 2 2
C2B C3B C4B N3B 61(15) 2 2
C2B C3B C4B N3B 66(16) . 2
C3B C3B C4B N3B 59(16) 2 2
Se1B C3B C4B N3B 66(16) 2 2
N3B C3B C4B Se1B -66(16) 2 2
C2B C3B C4B Se1B -4.9(19) 2 2
C2B C3B C4B Se1B 0.3(12) . 2
C3B C3B C4B Se1B -7(4) 2 2
N3B C3B C4B C5B -66(16) 2 .
C2B C3B C4B C5B -5.2(12) 2 .
C2B C3B C4B C5B 0.0 . .
C3B C3B C4B C5B -7(3) 2 .
Se1B C3B C4B C5B -0.3(12) 2 .
N3B C3B C4B C2B -61(15) 2 2
C2B C3B C4B C2B 5.2(12) . 2
C3B C3B C4B C2B -2(2) 2 2
Se1B C3B C4B C2B 4.9(19) 2 2
N3B C4B C5B Se1B 175(5) 2 2
C3B C4B C5B Se1B 179(4) . 2
C2B C4B C5B Se1B 176(4) 2 2
N3B C4B C5B N1B -4.3(17) 2 .
Se1B C4B C5B N1B -179(4) 2 .
C3B C4B C5B N1B 0.0 . .
C2B C4B C5B N1B -2.7(6) 2 .
N3B C4B C5B N2B -4(3) 2 2
Se1B C4B C5B N2B -179(6) 2 2
C3B C4B C5B N2B -0.1(19) . 2
C2B C4B C5B N2B -2.8(19) 2 2
Se1B C4B C5B N3B -175(5) 2 2
C3B C4B C5B N3B 4.3(17) . 2
C2B C4B C5B N3B 1.5(16) 2 2
N2B N1B C5B Se1B 176(30) 2 2
C1B N1B C5B Se1B -1(18) 2 2
C1B N1B C5B Se1B -5(19) . 2
C1B N1B C5B C4B 4.1(17) 2 .
C1B N1B C5B C4B 0.0 . .
Se1B N1B C5B C4B 5(19) 2 .
Cu N1B C5B C4B -175.7(12) 2 .
C1B N1B C5B N2B -177(16) 2 2
Se1B N1B C5B N2B -176(30) 2 2
Cu N1B C5B N2B 3(13) 2 2
C1B N1B C5B N3B 2.6(18) 2 2
C1B N1B C5B N3B -1.5(6) . 2
Se1B N1B C5B N3B 3(19) 2 2
Cu N1B C5B N3B -177.2(12) 2 2
